data_1503647
loop_
_publ_author_name
'Tu, Shu-Jiang'
'Zhang, Xiao-Hong'
'Han, Zheng-Guo'
'Cao, Xu-Dong'
'Wu, Shan-Shan'
'Yan, Shu'
'Hao, Wen-Juan'
'Zhang, Ge'
'Ma, Ning'

_publ_section_title
;
 Synthesis of Isoxazolo[5,4-b]pyridines by Microwave-Assisted
 Multi-Component Reactions in Water
;
_journal_issue 3
_journal_name_full 'Journal of Combinatorial Chemistry'
_journal_page_first 428
_journal_paper_doi 10.1021/cc800212v
_journal_volume 11
_journal_year 2009
_chemical_formula_sum 'C16 H12 N2 O4'
_chemical_formula_weight 296.28
_chemical_name_systematic
; 
 ? 
;
_space_group_IT_number 14
_symmetry_cell_setting monoclinic
_symmetry_space_group_name_Hall '-P 2ybc'
_symmetry_space_group_name_H-M 'P 1 21/c 1'
_atom_sites_solution_hydrogens geom
_atom_sites_solution_primary direct
_atom_sites_solution_secondary difmap
_audit_creation_method SHELXL-97
_cell_angle_alpha 90.00
_cell_angle_beta 95.5920(10)
_cell_angle_gamma 90.00
_cell_formula_units_Z 4
_cell_length_a 13.8513(16)
_cell_length_b 7.6116(11)
_cell_length_c 12.6732(15)
_cell_measurement_reflns_used 1263
_cell_measurement_temperature 298(2)
_cell_measurement_theta_max 27.513
_cell_measurement_theta_min 2.956
_cell_volume 1329.8(3)
_computing_cell_refinement 'Bruker SMART'
_computing_data_collection 'Bruker SMART'
_computing_data_reduction 'Bruker SHELXTL'
_computing_molecular_graphics 'Bruker SHELXTL'
_computing_publication_material 'Bruker SHELXTL'
_computing_structure_refinement 'SHELXL-97 (Sheldrick, 1997)'
_computing_structure_solution 'SHELXS-97 (Sheldrick, 1990)'
_diffrn_ambient_temperature 298(2)
_diffrn_measured_fraction_theta_full 0.998
_diffrn_measured_fraction_theta_max 0.998
_diffrn_measurement_device_type 'CCD area detector'
_diffrn_measurement_method 'phi and omega scans'
_diffrn_radiation_monochromator graphite
_diffrn_radiation_source 'fine-focus sealed tube'
_diffrn_radiation_type MoK\a
_diffrn_radiation_wavelength 0.71073
_diffrn_reflns_av_R_equivalents 0.0853
_diffrn_reflns_av_sigmaI/netI 0.0841
_diffrn_reflns_limit_h_max 16
_diffrn_reflns_limit_h_min -16
_diffrn_reflns_limit_k_max 9
_diffrn_reflns_limit_k_min -5
_diffrn_reflns_limit_l_max 15
_diffrn_reflns_limit_l_min -15
_diffrn_reflns_number 6625
_diffrn_reflns_theta_full 25.00
_diffrn_reflns_theta_max 25.00
_diffrn_reflns_theta_min 1.48
_exptl_absorpt_coefficient_mu 0.108
_exptl_absorpt_correction_T_max 0.9946
_exptl_absorpt_correction_T_min 0.9850
_exptl_absorpt_correction_type multi-scan
_exptl_absorpt_process_details sadabs
_exptl_crystal_colour colourless
_exptl_crystal_density_diffrn 1.480
_exptl_crystal_density_method 'not measured'
_exptl_crystal_description block
_exptl_crystal_F_000 616
_exptl_crystal_size_max 0.14
_exptl_crystal_size_mid 0.11
_exptl_crystal_size_min 0.05
_refine_diff_density_max 0.142
_refine_diff_density_min -0.190
_refine_diff_density_rms 0.046
_refine_ls_extinction_method none
_refine_ls_goodness_of_fit_ref 1.025
_refine_ls_hydrogen_treatment constr
_refine_ls_matrix_type full
_refine_ls_number_parameters 201
_refine_ls_number_reflns 2333
_refine_ls_number_restraints 0
_refine_ls_restrained_S_all 1.025
_refine_ls_R_factor_all 0.1284
_refine_ls_R_factor_gt 0.0575
_refine_ls_shift/su_max 0.000
_refine_ls_shift/su_mean 0.000
_refine_ls_structure_factor_coef Fsqd
_refine_ls_weighting_details 'calc w=1/[\s^2^(Fo^2^)+(0.0242P)^2^+0.0000P] where P=(Fo^2^+2Fc^2^)/3'
_refine_ls_weighting_scheme calc
_refine_ls_wR_factor_gt 0.0806
_refine_ls_wR_factor_ref 0.0934
_reflns_number_gt 1267
_reflns_number_total 2333
_reflns_threshold_expression >2sigma(I)
_cod_data_source_file cc800212v_si_003.cif
_cod_data_source_block 080820a
_cod_depositor_comments
;
The following automatic conversions were performed:

'_symmetry_cell_setting' value 'Monoclinic' changed to 'monoclinic'
according to /home/saulius/struct/CIF-dictionaries/cif_core.dic
dictionary named 'cif_core.dic' version 2.4.2 from 2011-04-26.

Automatic conversion script
Id: cif_fix_values 1715 2011-07-08 13:25:40Z adriana 
;
_cod_original_sg_symbol_H-M P2(1)/c
_cod_database_code 1503647

loop_
_symmetry_equiv_pos_as_xyz
'x, y, z'
'-x, y+1/2, -z+1/2'
'-x, -y, -z'
'x, -y-1/2, z-1/2'

loop_
_atom_site_label
_atom_site_type_symbol
_atom_site_fract_x
_atom_site_fract_y
_atom_site_fract_z
_atom_site_U_iso_or_equiv
_atom_site_adp_type
_atom_site_occupancy
_atom_site_symmetry_multiplicity
_atom_site_calc_flag
_atom_site_refinement_flags
N1 N 0.19564(17) -0.0001(3) 0.93775(17) 0.0496(6) Uani 1 1 d .
N2 N 0.42384(17) -0.1679(3) 0.8929(2) 0.0646(7) Uani 1 1 d .
O1 O -0.00728(12) 0.1886(3) 0.77882(13) 0.0530(5) Uani 1 1 d .
O2 O 0.03096(12) 0.1945(3) 0.61265(14) 0.0561(5) Uani 1 1 d .
O3 O 0.35098(14) -0.1183(3) 0.95948(14) 0.0625(6) Uani 1 1 d .
O4 O 0.30666(13) 0.0742(2) 0.28784(14) 0.0553(6) Uani 1 1 d .
C1 C 0.1314(2) 0.0595(3) 0.8621(2) 0.0413(7) Uani 1 1 d .
C2 C 0.03488(19) 0.1313(4) 0.8820(2) 0.0545(8) Uani 1 1 d .
H2A H -0.0049 0.0415 0.9106 0.065 Uiso 1 1 calc R
H2B H 0.0418 0.2291 0.9312 0.065 Uiso 1 1 calc R
C3 C 0.05378(18) 0.1546(4) 0.7033(2) 0.0431(7) Uani 1 1 d .
C4 C 0.14180(18) 0.0708(3) 0.75423(18) 0.0371(6) Uani 1 1 d .
C5 C 0.22780(17) 0.0190(3) 0.71290(19) 0.0364(6) Uani 1 1 d .
C6 C 0.29723(19) -0.0463(3) 0.7918(2) 0.0411(7) Uani 1 1 d .
C7 C 0.2760(2) -0.0493(4) 0.8971(2) 0.0461(7) Uani 1 1 d .
C8 C 0.3921(2) -0.1270(4) 0.7960(2) 0.0496(7) Uani 1 1 d .
C9 C 0.45235(19) -0.1739(4) 0.7089(2) 0.0653(9) Uani 1 1 d .
H9A H 0.4837 -0.0703 0.6857 0.098 Uiso 1 1 calc R
H9B H 0.4117 -0.2232 0.6507 0.098 Uiso 1 1 calc R
H9C H 0.5006 -0.2584 0.7344 0.098 Uiso 1 1 calc R
C10 C 0.24536(17) 0.0332(3) 0.60100(18) 0.0366(6) Uani 1 1 d .
C11 C 0.18199(17) -0.0388(3) 0.52099(19) 0.0410(7) Uani 1 1 d .
H11 H 0.1263 -0.0955 0.5385 0.049 Uiso 1 1 calc R
C12 C 0.19987(17) -0.0281(3) 0.41641(19) 0.0424(7) Uani 1 1 d .
H12 H 0.1567 -0.0784 0.3642 0.051 Uiso 1 1 calc R
C13 C 0.28166(18) 0.0570(4) 0.3886(2) 0.0411(7) Uani 1 1 d .
C14 C 0.34544(18) 0.1327(3) 0.4676(2) 0.0438(7) Uani 1 1 d .
H14 H 0.4002 0.1921 0.4498 0.053 Uiso 1 1 calc R
C15 C 0.32724(17) 0.1194(3) 0.5715(2) 0.0420(7) Uani 1 1 d .
H15 H 0.3706 0.1691 0.6237 0.050 Uiso 1 1 calc R
C16 C 0.2431(2) 0.0018(4) 0.2031(2) 0.0576(8) Uani 1 1 d .
H16A H 0.2355 -0.1219 0.2145 0.086 Uiso 1 1 calc R
H16B H 0.2703 0.0203 0.1371 0.086 Uiso 1 1 calc R
H16C H 0.1810 0.0584 0.2008 0.086 Uiso 1 1 calc R

loop_
_atom_site_aniso_label
_atom_site_aniso_U_11
_atom_site_aniso_U_22
_atom_site_aniso_U_33
_atom_site_aniso_U_23
_atom_site_aniso_U_13
_atom_site_aniso_U_12
N1 0.0622(16) 0.0493(17) 0.0355(14) 0.0028(12) -0.0045(12) -0.0014(14)
N2 0.0610(16) 0.0695(19) 0.0598(18) 0.0066(14) -0.0117(14) 0.0076(15)
O1 0.0524(11) 0.0708(14) 0.0364(12) 0.0018(10) 0.0064(9) 0.0069(11)
O2 0.0512(11) 0.0798(15) 0.0365(12) 0.0128(11) 0.0012(9) 0.0089(11)
O3 0.0690(13) 0.0704(16) 0.0447(13) 0.0081(11) -0.0123(11) 0.0046(12)
O4 0.0597(12) 0.0746(15) 0.0319(12) -0.0003(10) 0.0065(10) -0.0042(11)
C1 0.0515(16) 0.0396(18) 0.0320(16) -0.0008(13) -0.0008(13) -0.0066(14)
C2 0.0623(19) 0.067(2) 0.0340(17) -0.0004(15) 0.0060(14) -0.0022(17)
C3 0.0476(17) 0.048(2) 0.0345(17) -0.0007(14) 0.0068(14) -0.0057(15)
C4 0.0417(15) 0.0376(17) 0.0311(16) 0.0018(12) -0.0001(12) -0.0049(13)
C5 0.0430(15) 0.0349(17) 0.0294(15) -0.0006(12) -0.0056(12) -0.0061(13)
C6 0.0458(16) 0.0413(18) 0.0351(17) -0.0021(13) -0.0020(13) -0.0052(14)
C7 0.0537(18) 0.0376(19) 0.0431(19) 0.0031(14) -0.0154(15) -0.0019(15)
C8 0.0483(17) 0.049(2) 0.0489(19) -0.0005(15) -0.0102(14) -0.0036(16)
C9 0.0561(18) 0.069(2) 0.069(2) 0.0028(17) -0.0001(16) 0.0130(18)
C10 0.0384(15) 0.0395(18) 0.0310(16) 0.0006(12) -0.0012(12) 0.0010(13)
C11 0.0371(15) 0.0471(19) 0.0385(18) 0.0026(13) 0.0015(12) -0.0041(13)
C12 0.0411(16) 0.050(2) 0.0339(17) -0.0066(13) -0.0058(13) -0.0022(15)
C13 0.0441(16) 0.0436(19) 0.0355(17) -0.0004(13) 0.0030(13) 0.0061(14)
C14 0.0389(15) 0.051(2) 0.0418(18) 0.0020(14) 0.0049(13) -0.0034(14)
C15 0.0380(15) 0.0470(19) 0.0393(17) -0.0028(14) -0.0052(12) -0.0039(14)
C16 0.080(2) 0.057(2) 0.0342(17) -0.0030(15) -0.0010(15) 0.0050(18)

loop_
_atom_type_symbol
_atom_type_description
_atom_type_scat_dispersion_real
_atom_type_scat_dispersion_imag
_atom_type_scat_source
C C 0.0033 0.0016 'International Tables Vol C Tables 4.2.6.8 and 6.1.1.4'
H H 0.0000 0.0000 'International Tables Vol C Tables 4.2.6.8 and 6.1.1.4'
N N 0.0061 0.0033 'International Tables Vol C Tables 4.2.6.8 and 6.1.1.4'
O O 0.0106 0.0060 'International Tables Vol C Tables 4.2.6.8 and 6.1.1.4'

loop_
_geom_angle_atom_site_label_1
_geom_angle_atom_site_label_2
_geom_angle_atom_site_label_3
_geom_angle
C1 N1 C7 110.3(2)
C8 N2 O3 107.5(2)
C3 O1 C2 110.7(2)
C7 O3 N2 107.8(2)
C13 O4 C16 118.2(2)
N1 C1 C4 127.3(3)
N1 C1 C2 123.7(2)
C4 C1 C2 109.0(2)
O1 C2 C1 104.4(2)
O1 C2 H2A 110.9
C1 C2 H2A 110.9
O1 C2 H2B 110.9
C1 C2 H2B 110.9
H2A C2 H2B 108.9
O2 C3 O1 120.0(2)
O2 C3 C4 131.4(2)
O1 C3 C4 108.6(2)
C1 C4 C5 121.5(2)
C1 C4 C3 107.3(2)
C5 C4 C3 131.0(2)
C4 C5 C6 112.3(2)
C4 C5 C10 124.6(2)
C6 C5 C10 123.1(2)
C7 C6 C5 119.5(3)
C7 C6 C8 103.5(2)
C5 C6 C8 136.9(3)
N1 C7 O3 120.7(3)
N1 C7 C6 129.1(3)
O3 C7 C6 110.2(3)
N2 C8 C6 111.0(2)
N2 C8 C9 118.6(3)
C6 C8 C9 130.3(3)
C8 C9 H9A 109.5
C8 C9 H9B 109.5
H9A C9 H9B 109.5
C8 C9 H9C 109.5
H9A C9 H9C 109.5
H9B C9 H9C 109.5
C11 C10 C15 117.6(2)
C11 C10 C5 121.7(2)
C15 C10 C5 120.7(2)
C12 C11 C10 121.4(2)
C12 C11 H11 119.3
C10 C11 H11 119.3
C11 C12 C13 120.2(2)
C11 C12 H12 119.9
C13 C12 H12 119.9
O4 C13 C12 125.1(2)
O4 C13 C14 115.6(2)
C12 C13 C14 119.3(2)
C15 C14 C13 119.8(2)
C15 C14 H14 120.1
C13 C14 H14 120.1
C14 C15 C10 121.7(2)
C14 C15 H15 119.2
C10 C15 H15 119.2
O4 C16 H16A 109.5
O4 C16 H16B 109.5
H16A C16 H16B 109.5
O4 C16 H16C 109.5
H16A C16 H16C 109.5
H16B C16 H16C 109.5

loop_
_geom_bond_atom_site_label_1
_geom_bond_atom_site_label_2
_geom_bond_distance
N1 C1 1.324(3)
N1 C7 1.325(3)
N2 C8 1.302(3)
N2 O3 1.428(3)
O1 C3 1.363(3)
O1 C2 1.446(3)
O2 C3 1.200(3)
O3 C7 1.349(3)
O4 C13 1.361(3)
O4 C16 1.431(3)
C1 C4 1.391(3)
C1 C2 1.488(3)
C2 H2A 0.9700
C2 H2B 0.9700
C3 C4 1.469(3)
C4 C5 1.404(3)
C5 C6 1.409(3)
C5 C10 1.466(3)
C6 C7 1.395(3)
C6 C8 1.446(3)
C8 C9 1.490(4)
C9 H9A 0.9600
C9 H9B 0.9600
C9 H9C 0.9600
C10 C11 1.388(3)
C10 C15 1.393(3)
C11 C12 1.374(3)
C11 H11 0.9300
C12 C13 1.380(3)
C12 H12 0.9300
C13 C14 1.394(3)
C14 C15 1.368(3)
C14 H14 0.9300
C15 H15 0.9300
C16 H16A 0.9600
C16 H16B 0.9600
C16 H16C 0.9600

loop_
_geom_torsion_atom_site_label_1
_geom_torsion_atom_site_label_2
_geom_torsion_atom_site_label_3
_geom_torsion_atom_site_label_4
_geom_torsion
C8 N2 O3 C7 0.6(3)
C7 N1 C1 C4 0.6(4)
C7 N1 C1 C2 -177.6(2)
C3 O1 C2 C1 1.0(3)
N1 C1 C2 O1 176.8(2)
C4 C1 C2 O1 -1.6(3)
C2 O1 C3 O2 -179.5(2)
C2 O1 C3 C4 0.0(3)
N1 C1 C4 C5 -1.1(4)
C2 C1 C4 C5 177.3(2)
N1 C1 C4 C3 -176.8(3)
C2 C1 C4 C3 1.7(3)
O2 C3 C4 C1 178.3(3)
O1 C3 C4 C1 -1.1(3)
O2 C3 C4 C5 3.2(5)
O1 C3 C4 C5 -176.1(2)
C1 C4 C5 C6 1.4(3)
C3 C4 C5 C6 175.9(3)
C1 C4 C5 C10 -177.6(2)
C3 C4 C5 C10 -3.1(4)
C4 C5 C6 C7 -1.4(3)
C10 C5 C6 C7 177.7(2)
C4 C5 C6 C8 174.6(3)
C10 C5 C6 C8 -6.4(5)
C1 N1 C7 O3 -178.5(2)
C1 N1 C7 C6 -0.6(4)
N2 O3 C7 N1 176.5(2)
N2 O3 C7 C6 -1.7(3)
C5 C6 C7 N1 1.1(4)
C8 C6 C7 N1 -176.1(3)
C5 C6 C7 O3 179.2(2)
C8 C6 C7 O3 2.0(3)
O3 N2 C8 C6 0.7(3)
O3 N2 C8 C9 -176.8(2)
C7 C6 C8 N2 -1.7(3)
C5 C6 C8 N2 -178.1(3)
C7 C6 C8 C9 175.4(3)
C5 C6 C8 C9 -1.0(5)
C4 C5 C10 C11 -53.8(4)
C6 C5 C10 C11 127.3(3)
C4 C5 C10 C15 126.5(3)
C6 C5 C10 C15 -52.4(4)
C15 C10 C11 C12 1.0(4)
C5 C10 C11 C12 -178.7(2)
C10 C11 C12 C13 -0.7(4)
C16 O4 C13 C12 1.1(4)
C16 O4 C13 C14 -179.0(2)
C11 C12 C13 O4 179.5(2)
C11 C12 C13 C14 -0.4(4)
O4 C13 C14 C15 -178.8(2)
C12 C13 C14 C15 1.1(4)
C13 C14 C15 C10 -0.8(4)
C11 C10 C15 C14 -0.3(4)
C5 C10 C15 C14 179.4(2)

loop_
_cod_related_entry_id
_cod_related_entry_code
_cod_related_entry_database
1 24742155 ChemSpider
